data_1543207
loop_
_publ_author_name
'Liu, Linlin'
'Gao, Hongcheng'
'Li, Yupeng'
'Hanif, Muddasir'
'Li, Chuan'
'Gao, Yu'
'Yang, Bing'
'Xie, Zengqi'
'Ma, Yuguang'

_publ_section_title
;
 Six-membered-ring photocyclization in phenyl-substituted
 p-phenylenevinylene derivatives: a potential factor of instability in
 conjugated polymers
;
_journal_issue 21
_journal_name_full 'Polym. Chem.'
_journal_page_first 3496
_journal_paper_doi 10.1039/C6PY00180G
_journal_volume 7
_journal_year 2016
_chemical_formula_sum 'C13 H32 N3 O4 S'
_chemical_formula_weight 326.48
_chemical_name_systematic
; 
 ? 
;
_space_group_IT_number 13
_symmetry_cell_setting monoclinic
_symmetry_space_group_name_Hall '-P 2yac'
_symmetry_space_group_name_H-M 'P 1 2/n 1'
_atom_sites_solution_hydrogens geom
_atom_sites_solution_primary direct
_atom_sites_solution_secondary difmap
_audit_creation_method SHELXL-97
_audit_update_record
;
2015-09-08 deposited with the CCDC.
2016-04-25 downloaded from the CCDC.
;
_cell_angle_alpha 90.00
_cell_angle_beta 110.066(2)
_cell_angle_gamma 90.00
_cell_formula_units_Z 4
_cell_length_a 15.4997(3)
_cell_length_b 7.5991(2)
_cell_length_c 16.5240(5)
_cell_measurement_temperature 296(2)
_cell_volume 1828.12(8)
_computing_cell_refinement 'Bruker SMART'
_computing_data_collection 'Bruker SMART'
_computing_data_reduction 'Bruker SAINT'
_computing_molecular_graphics 'Bruker SHELXTL'
_computing_publication_material 'Bruker SHELXTL'
_computing_structure_refinement 'Bruker SHELXTL'
_computing_structure_solution 'Bruker SHELXTL'
_diffrn_ambient_temperature 296(2)
_diffrn_measured_fraction_theta_full 0.986
_diffrn_measured_fraction_theta_max 0.986
_diffrn_measurement_device_type 'CCD area detector'
_diffrn_measurement_method 'phi and omega scans'
_diffrn_radiation_monochromator graphite
_diffrn_radiation_source 'fine-focus sealed tube'
_diffrn_radiation_type MoK\a
_diffrn_radiation_wavelength 0.71073
_diffrn_reflns_av_R_equivalents 0.0328
_diffrn_reflns_av_sigmaI/netI 0.0456
_diffrn_reflns_limit_h_max 20
_diffrn_reflns_limit_h_min -18
_diffrn_reflns_limit_k_max 9
_diffrn_reflns_limit_k_min -9
_diffrn_reflns_limit_l_max 21
_diffrn_reflns_limit_l_min -14
_diffrn_reflns_number 9924
_diffrn_reflns_theta_full 27.80
_diffrn_reflns_theta_max 27.80
_diffrn_reflns_theta_min 2.62
_exptl_absorpt_coefficient_mu 0.195
_exptl_absorpt_correction_T_max 0.9808
_exptl_absorpt_correction_T_min 0.9332
_exptl_absorpt_correction_type multi-scan
_exptl_absorpt_process_details sadabs
_exptl_crystal_colour colorless
_exptl_crystal_density_diffrn 1.186
_exptl_crystal_density_method 'not measured'
_exptl_crystal_description block
_exptl_crystal_F_000 716
_exptl_crystal_size_max 0.36
_exptl_crystal_size_mid 0.21
_exptl_crystal_size_min 0.10
_refine_diff_density_max 0.183
_refine_diff_density_min -0.180
_refine_diff_density_rms 0.035
_refine_ls_extinction_method none
_refine_ls_goodness_of_fit_ref 1.026
_refine_ls_hydrogen_treatment mixed
_refine_ls_matrix_type full
_refine_ls_number_parameters 191
_refine_ls_number_reflns 4267
_refine_ls_number_restraints 3
_refine_ls_restrained_S_all 1.026
_refine_ls_R_factor_all 0.1031
_refine_ls_R_factor_gt 0.0512
_refine_ls_shift/su_max 0.000
_refine_ls_shift/su_mean 0.000
_refine_ls_structure_factor_coef Fsqd
_refine_ls_weighting_details 'calc w=1/[\s^2^(Fo^2^)+(0.0708P)^2^+0.1281P] where P=(Fo^2^+2Fc^2^)/3'
_refine_ls_weighting_scheme calc
_refine_ls_wR_factor_gt 0.1327
_refine_ls_wR_factor_ref 0.1568
_reflns_number_gt 2294
_reflns_number_total 4267
_reflns_threshold_expression >2sigma(I)
_cod_data_source_file c6py00180g2.cif
_cod_data_source_block 100509a_0m
_cod_depositor_comments
;
The following automatic conversions were performed:

'_symmetry_cell_setting' value 'Monoclinic' changed to 'monoclinic'
according to
/usr/data/users/saulius/crontab/automatic-downloads/rss-feeds/RSC/lib/dictionaries/cif_core.dic
dictionary named 'cif_core.dic' version 2.4.2 from 2011-04-26.

Automatic conversion script
Id: cif_fix_values 4268 2015-11-12 08:31:59Z antanas 

 Adding full bibliography for 1543207--1543208.cif.
;
_cod_original_sg_symbol_H-M 'P2/n  '
_cod_database_code 1543207

loop_
_symmetry_equiv_pos_as_xyz
'x, y, z'
'-x+1/2, y, -z+1/2'
'-x, -y, -z'
'x-1/2, -y, z-1/2'

loop_
_atom_site_label
_atom_site_type_symbol
_atom_site_fract_x
_atom_site_fract_y
_atom_site_fract_z
_atom_site_U_iso_or_equiv
_atom_site_adp_type
_atom_site_occupancy
_atom_site_symmetry_multiplicity
_atom_site_calc_flag
_atom_site_refinement_flags
S1 S 0.93451(4) 0.35391(8) 0.65597(4) 0.0638(2) Uani 1 1 d .
O1 O 0.94601(13) 0.5298(2) 0.69089(13) 0.0835(6) Uani 1 1 d .
O1W O 0.99089(19) 0.8752(3) 0.63368(13) 0.1253(9) Uani 1 1 d D
H1WA H 0.9812 0.7834 0.6587 0.188 Uiso 1 1 d RD
H1WB H 0.9952 0.9616 0.6675 0.188 Uiso 1 1 d RD
N1 N 0.94563(16) 0.2130(3) 0.51295(14) 0.0866(7) Uani 1 1 d .
H1A H 0.9209 0.1281 0.5325 0.130 Uiso 1 1 d R
H1B H 0.9618 0.1966 0.4636 0.130 Uiso 1 1 d R
C1 C 0.95955(14) 0.3635(3) 0.55765(14) 0.0509(5) Uani 1 1 d .
O2 O 0.84247(12) 0.2885(3) 0.63204(15) 0.1039(7) Uani 1 1 d .
N2 N 0.98953(12) 0.5079(2) 0.53865(11) 0.0534(5) Uani 1 1 d .
C2 C 0.7497(2) 0.7433(3) 0.82496(19) 0.0830(8) Uani 1 1 d .
H2A H 0.6955 0.6690 0.8061 0.100 Uiso 1 1 calc R
H2B H 0.7441 0.8195 0.8700 0.100 Uiso 1 1 calc R
N3 N 0.7500 0.8569(3) 0.7500 0.0660(8) Uani 1 2 d S
O3 O 1.00222(12) 0.2309(2) 0.70845(11) 0.0761(5) Uani 1 1 d .
C3 C 0.8344(3) 0.6253(4) 0.8639(3) 0.1182(13) Uani 1 1 d .
H3A H 0.8311 0.5265 0.8258 0.142 Uiso 1 1 calc R
H3B H 0.8895 0.6917 0.8693 0.142 Uiso 1 1 calc R
N4 N 0.2500 0.4796(3) 0.7500 0.0599(7) Uani 1 2 d S
C4 C 0.8394(3) 0.5584(5) 0.9507(2) 0.1241(13) Uani 1 1 d .
H4A H 0.8932 0.4867 0.9743 0.186 Uiso 1 1 calc R
H4B H 0.7857 0.4895 0.9451 0.186 Uiso 1 1 calc R
H4C H 0.8425 0.6562 0.9884 0.186 Uiso 1 1 calc R
C5 C 0.66420(17) 0.9708(3) 0.72545(19) 0.0752(8) Uani 1 1 d .
H5A H 0.6117 0.8948 0.7176 0.090 Uiso 1 1 calc R
H5B H 0.6691 1.0487 0.7733 0.090 Uiso 1 1 calc R
C6 C 0.6453(2) 1.0820(4) 0.6449(2) 0.1078(12) Uani 1 1 d .
H6A H 0.6882 1.1796 0.6576 0.129 Uiso 1 1 calc R
H6B H 0.6561 1.0112 0.6004 0.129 Uiso 1 1 calc R
C7 C 0.5513(2) 1.1519(5) 0.6115(2) 0.1160(11) Uani 1 1 d .
H7A H 0.5435 1.2195 0.5604 0.174 Uiso 1 1 calc R
H7B H 0.5407 1.2258 0.6543 0.174 Uiso 1 1 calc R
H7C H 0.5083 1.0562 0.5980 0.174 Uiso 1 1 calc R
C8 C 0.32353(17) 0.5921(3) 0.73422(19) 0.0736(7) Uani 1 1 d .
H8A H 0.3489 0.6699 0.7832 0.088 Uiso 1 1 calc R
H8B H 0.3727 0.5153 0.7321 0.088 Uiso 1 1 calc R
C9 C 0.2930(2) 0.7030(4) 0.6532(2) 0.0996(10) Uani 1 1 d .
H9A H 0.2609 0.6296 0.6040 0.120 Uiso 1 1 calc R
H9B H 0.2510 0.7935 0.6581 0.120 Uiso 1 1 calc R
C10 C 0.3751(2) 0.7881(4) 0.6391(2) 0.1147(11) Uani 1 1 d .
H10A H 0.3549 0.8552 0.5867 0.172 Uiso 1 1 calc R
H10B H 0.4171 0.6984 0.6351 0.172 Uiso 1 1 calc R
H10C H 0.4054 0.8644 0.6867 0.172 Uiso 1 1 calc R
C11 C 0.20166(15) 0.3668(3) 0.67221(16) 0.0653(6) Uani 1 1 d .
H11A H 0.1560 0.2960 0.6853 0.078 Uiso 1 1 calc R
H11B H 0.1691 0.4440 0.6248 0.078 Uiso 1 1 calc R
C12 C 0.26146(18) 0.2453(3) 0.64197(19) 0.0818(8) Uani 1 1 d .
H12A H 0.2903 0.1588 0.6862 0.098 Uiso 1 1 calc R
H12B H 0.3094 0.3121 0.6307 0.098 Uiso 1 1 calc R
C13 C 0.2021(2) 0.1537(4) 0.5604(2) 0.1041(10) Uani 1 1 d .
H13A H 0.2393 0.0759 0.5406 0.156 Uiso 1 1 calc R
H13B H 0.1742 0.2400 0.5168 0.156 Uiso 1 1 calc R
H13C H 0.1550 0.0874 0.5722 0.156 Uiso 1 1 calc R

loop_
_atom_site_aniso_label
_atom_site_aniso_U_11
_atom_site_aniso_U_22
_atom_site_aniso_U_33
_atom_site_aniso_U_23
_atom_site_aniso_U_13
_atom_site_aniso_U_12
S1 0.0547(4) 0.0600(4) 0.0851(5) 0.0166(3) 0.0347(3) -0.0013(3)
O1 0.1057(15) 0.0623(11) 0.1052(14) 0.0014(10) 0.0654(12) 0.0010(10)
O1W 0.239(3) 0.0616(12) 0.0874(14) 0.0061(10) 0.0716(17) -0.0042(14)
N1 0.126(2) 0.0558(12) 0.0835(15) -0.0004(11) 0.0430(15) -0.0343(13)
C1 0.0400(11) 0.0428(11) 0.0647(14) 0.0109(10) 0.0112(10) -0.0036(9)
O2 0.0597(12) 0.1161(16) 0.1442(19) 0.0311(13) 0.0457(12) -0.0187(11)
N2 0.0530(10) 0.0428(9) 0.0633(11) 0.0115(9) 0.0187(9) -0.0030(8)
C2 0.107(2) 0.0677(16) 0.099(2) 0.0028(15) 0.0675(18) -0.0056(15)
N3 0.0760(19) 0.0527(15) 0.092(2) 0.000 0.0576(17) 0.000
O3 0.0834(12) 0.0760(11) 0.0723(11) 0.0235(9) 0.0313(10) 0.0157(9)
C3 0.159(3) 0.080(2) 0.150(3) 0.037(2) 0.097(3) 0.033(2)
N4 0.0430(14) 0.0515(15) 0.0783(19) 0.000 0.0119(13) 0.000
C4 0.140(3) 0.115(3) 0.112(3) 0.017(2) 0.036(2) -0.008(2)
C5 0.0678(16) 0.0656(16) 0.109(2) -0.0067(15) 0.0519(16) -0.0031(12)
C6 0.092(2) 0.088(2) 0.162(3) 0.036(2) 0.068(2) 0.0133(17)
C7 0.094(2) 0.152(3) 0.100(2) 0.009(2) 0.030(2) 0.004(2)
C8 0.0592(15) 0.0630(15) 0.095(2) -0.0016(14) 0.0218(14) -0.0123(12)
C9 0.089(2) 0.0829(19) 0.125(3) 0.0278(19) 0.034(2) -0.0048(17)
C10 0.117(3) 0.110(2) 0.128(3) 0.016(2) 0.055(2) -0.021(2)
C11 0.0450(13) 0.0634(14) 0.0752(16) -0.0027(12) 0.0050(11) -0.0050(11)
C12 0.0671(17) 0.0778(18) 0.090(2) -0.0127(15) 0.0131(15) 0.0005(14)
C13 0.107(3) 0.093(2) 0.098(2) -0.0267(19) 0.0158(19) -0.0099(18)

loop_
_atom_type_symbol
_atom_type_description
_atom_type_scat_dispersion_real
_atom_type_scat_dispersion_imag
_atom_type_scat_source
C C 0.0033 0.0016 'International Tables Vol C Tables 4.2.6.8 and 6.1.1.4'
H H 0.0000 0.0000 'International Tables Vol C Tables 4.2.6.8 and 6.1.1.4'
N N 0.0061 0.0033 'International Tables Vol C Tables 4.2.6.8 and 6.1.1.4'
O O 0.0106 0.0060 'International Tables Vol C Tables 4.2.6.8 and 6.1.1.4'
S S 0.1246 0.1234 'International Tables Vol C Tables 4.2.6.8 and 6.1.1.4'

loop_
_geom_angle_atom_site_label_1
_geom_angle_atom_site_label_2
_geom_angle_atom_site_label_3
_geom_angle
_geom_angle_site_symmetry_1
_geom_angle_site_symmetry_3
O2 S1 O1 114.01(12) . .
O2 S1 O3 112.91(11) . .
O1 S1 O3 113.16(12) . .
O2 S1 C1 105.55(12) . .
O1 S1 C1 106.78(10) . .
O3 S1 C1 103.32(9) . .
H1WA O1W H1WB 107.5 . .
C1 N1 H1A 116.0 . .
C1 N1 H1B 123.5 . .
H1A N1 H1B 120.6 . .
N2 C1 N1 127.2(2) . .
N2 C1 S1 117.95(17) . .
N1 C1 S1 114.86(15) . .
C1 N2 N2 111.3(2) . 3_766
N3 C2 C3 115.7(2) . .
N3 C2 H2A 108.3 . .
C3 C2 H2A 108.3 . .
N3 C2 H2B 108.3 . .
C3 C2 H2B 108.3 . .
H2A C2 H2B 107.4 . .
C2 N3 C2 110.4(3) 2_656 .
C2 N3 C5 107.18(14) 2_656 2_656
C2 N3 C5 110.79(16) . 2_656
C2 N3 C5 110.79(16) 2_656 .
C2 N3 C5 107.18(14) . .
C5 N3 C5 110.6(2) 2_656 .
C4 C3 C2 110.8(3) . .
C4 C3 H3A 109.5 . .
C2 C3 H3A 109.5 . .
C4 C3 H3B 109.5 . .
C2 C3 H3B 109.5 . .
H3A C3 H3B 108.1 . .
C11 N4 C11 111.0(2) . 2_556
C11 N4 C8 110.83(15) . .
C11 N4 C8 106.45(14) 2_556 .
C11 N4 C8 106.45(14) . 2_556
C11 N4 C8 110.83(15) 2_556 2_556
C8 N4 C8 111.4(3) . 2_556
C3 C4 H4A 109.5 . .
C3 C4 H4B 109.5 . .
H4A C4 H4B 109.5 . .
C3 C4 H4C 109.5 . .
H4A C4 H4C 109.5 . .
H4B C4 H4C 109.5 . .
C6 C5 N3 116.03(19) . .
C6 C5 H5A 108.3 . .
N3 C5 H5A 108.3 . .
C6 C5 H5B 108.3 . .
N3 C5 H5B 108.3 . .
H5A C5 H5B 107.4 . .
C7 C6 C5 113.5(3) . .
C7 C6 H6A 108.9 . .
C5 C6 H6A 108.9 . .
C7 C6 H6B 108.9 . .
C5 C6 H6B 108.9 . .
H6A C6 H6B 107.7 . .
C6 C7 H7A 109.5 . .
C6 C7 H7B 109.5 . .
H7A C7 H7B 109.5 . .
C6 C7 H7C 109.5 . .
H7A C7 H7C 109.5 . .
H7B C7 H7C 109.5 . .
C9 C8 N4 116.1(2) . .
C9 C8 H8A 108.3 . .
N4 C8 H8A 108.3 . .
C9 C8 H8B 108.3 . .
N4 C8 H8B 108.3 . .
H8A C8 H8B 107.4 . .
C10 C9 C8 110.4(3) . .
C10 C9 H9A 109.6 . .
C8 C9 H9A 109.6 . .
C10 C9 H9B 109.6 . .
C8 C9 H9B 109.6 . .
H9A C9 H9B 108.1 . .
C9 C10 H10A 109.5 . .
C9 C10 H10B 109.5 . .
H10A C10 H10B 109.5 . .
C9 C10 H10C 109.5 . .
H10A C10 H10C 109.5 . .
H10B C10 H10C 109.5 . .
C12 C11 N4 116.53(18) . .
C12 C11 H11A 108.2 . .
N4 C11 H11A 108.2 . .
C12 C11 H11B 108.2 . .
N4 C11 H11B 108.2 . .
H11A C11 H11B 107.3 . .
C11 C12 C13 108.7(2) . .
C11 C12 H12A 110.0 . .
C13 C12 H12A 110.0 . .
C11 C12 H12B 110.0 . .
C13 C12 H12B 110.0 . .
H12A C12 H12B 108.3 . .
C12 C13 H13A 109.5 . .
C12 C13 H13B 109.5 . .
H13A C13 H13B 109.5 . .
C12 C13 H13C 109.5 . .
H13A C13 H13C 109.5 . .
H13B C13 H13C 109.5 . .

loop_
_geom_bond_atom_site_label_1
_geom_bond_atom_site_label_2
_geom_bond_distance
_geom_bond_site_symmetry_2
S1 O2 1.4324(18) .
S1 O1 1.4427(18) .
S1 O3 1.4500(17) .
S1 C1 1.797(2) .
O1W H1WA 0.8500 .
O1W H1WB 0.8501 .
N1 C1 1.339(3) .
N1 H1A 0.8674 .
N1 H1B 0.9396 .
C1 N2 1.272(2) .
N2 N2 1.427(3) 3_766
C2 N3 1.511(3) .
C2 C3 1.537(4) .
C2 H2A 0.9700 .
C2 H2B 0.9700 .
N3 C2 1.511(3) 2_656
N3 C5 1.521(3) 2_656
N3 C5 1.521(3) .
C3 C4 1.498(5) .
C3 H3A 0.9700 .
C3 H3B 0.9700 .
N4 C11 1.512(3) .
N4 C11 1.512(3) 2_556
N4 C8 1.517(3) .
N4 C8 1.517(3) 2_556
C4 H4A 0.9600 .
C4 H4B 0.9600 .
C4 H4C 0.9600 .
C5 C6 1.518(4) .
C5 H5A 0.9700 .
C5 H5B 0.9700 .
C6 C7 1.468(4) .
C6 H6A 0.9700 .
C6 H6B 0.9700 .
C7 H7A 0.9600 .
C7 H7B 0.9600 .
C7 H7C 0.9600 .
C8 C9 1.515(4) .
C8 H8A 0.9700 .
C8 H8B 0.9700 .
C9 C10 1.514(4) .
C9 H9A 0.9700 .
C9 H9B 0.9700 .
C10 H10A 0.9600 .
C10 H10B 0.9600 .
C10 H10C 0.9600 .
C11 C12 1.510(3) .
C11 H11A 0.9700 .
C11 H11B 0.9700 .
C12 C13 1.515(4) .
C12 H12A 0.9700 .
C12 H12B 0.9700 .
C13 H13A 0.9600 .
C13 H13B 0.9600 .
C13 H13C 0.9600 .

loop_
_geom_hbond_atom_site_label_D
_geom_hbond_atom_site_label_H
_geom_hbond_atom_site_label_A
_geom_hbond_distance_DH
_geom_hbond_distance_HA
_geom_hbond_distance_DA
_geom_hbond_angle_DHA
_geom_hbond_site_symmetry_A
O1W H1WA O1 0.85 2.12 2.952(3) 166.3 .
O1W H1WB O3 0.85 2.15 2.952(3) 158.1 1_565
N1 H1A O1W 0.87 2.53 3.178(3) 131.7 1_545
N1 H1B O1W 0.94 2.06 2.987(3) 170.4 3_766
